data_4330782
loop_
_publ_author_name
'Simon Steinberg'
'Jakoah Brgoch'
'Gordon J. Miller'
'Gerd Meyer'

_publ_contact_author
;
        Prof. Dr. Gordon J. Miller
        3659 Gilman Hall
        Department of Chemistry
        Iowa State University
        Ames, IA 50011
        United states of America
;
_publ_contact_author_email gmiller@iastate.edu
_publ_contact_author_fax '001 515 294 9623'
_publ_contact_author_phone '001 515 294 6063'
_publ_section_title
;
 Identifying a Structural Preference in Reduced Rare-Earth Metal Halides
 by Combining Experimental and Computational Techniques
;
_journal_name_full 'Inorganic Chemistry'
_journal_page_first 11356
_journal_page_last 11364
_journal_paper_doi 10.1021/ic300838a
_journal_volume 51
_journal_year 2012
_chemical_formula_moiety 'Ir Br3 La3'
_chemical_formula_sum 'Br3 Ir La3'
_chemical_formula_weight 848.66
_chemical_name_common IrLa3Br3
_chemical_name_systematic
;
Trilanthanum Iridum Tribromide
;
_space_group_IT_number 214
_symmetry_cell_setting cubic
_symmetry_space_group_name_Hall 'I 4bd 2c 3'
_symmetry_space_group_name_H-M 'I 41 3 2'
_atom_sites_solution_hydrogens none
_atom_sites_solution_primary direct
_atom_sites_solution_secondary difmap
_audit_creation_method SHELXL-97
_cell_angle_alpha 90.00
_cell_angle_beta 90.00
_cell_angle_gamma 90.00
_cell_formula_units_Z 8
_cell_length_a 12.1738(19)
_cell_length_b 12.1738(19)
_cell_length_c 12.1738(19)
_cell_measurement_reflns_used 1559
_cell_measurement_temperature 293(2)
_cell_measurement_theta_max 28.15
_cell_measurement_theta_min 1.9
_cell_volume 1804.2(5)
_computing_structure_refinement 'SHELXL-97 (Sheldrick, 1997)'
_diffrn_ambient_temperature 293(2)
_diffrn_measured_fraction_theta_full 0.996
_diffrn_measured_fraction_theta_max 0.996
_diffrn_measurement_device_type 'IPDS I (SToe & Cie)'
_diffrn_measurement_method '\f scans'
_diffrn_radiation_monochromator graphite
_diffrn_radiation_source 'fine-focus sealed tube'
_diffrn_radiation_type MoK\a
_diffrn_radiation_wavelength 0.71073
_diffrn_reflns_av_R_equivalents 0.1386
_diffrn_reflns_av_sigmaI/netI 0.0426
_diffrn_reflns_limit_h_max 15
_diffrn_reflns_limit_h_min -16
_diffrn_reflns_limit_k_max 14
_diffrn_reflns_limit_k_min -14
_diffrn_reflns_limit_l_max 15
_diffrn_reflns_limit_l_min -15
_diffrn_reflns_number 8462
_diffrn_reflns_theta_full 27.96
_diffrn_reflns_theta_max 27.96
_diffrn_reflns_theta_min 4.10
_exptl_absorpt_coefficient_mu 41.814
_exptl_absorpt_correction_T_max 0.0597
_exptl_absorpt_correction_T_min 0.0138
_exptl_absorpt_correction_type numerical
_exptl_absorpt_process_details
;
X-Shape 1.06, Crystal Optimisation for numerical Absorption Correction
(C), Stoe & Cie GmbH, Darmstadt, 1999.
;
_exptl_crystal_colour black
_exptl_crystal_density_diffrn 6.249
_exptl_crystal_description polyhedral
_exptl_crystal_F_000 2824
_exptl_crystal_size_max 0.1
_exptl_crystal_size_mid 0.1
_exptl_crystal_size_min 0.1
_refine_diff_density_max 1.314
_refine_diff_density_min -1.322
_refine_diff_density_rms 0.380
_refine_ls_abs_structure_details 'Flack H D (1983), Acta Cryst. A39, 876-881'
_refine_ls_abs_structure_Flack 0.04(10)
_refine_ls_extinction_coef 0.00168(10)
_refine_ls_extinction_expression Fc^*^=kFc[1+0.001xFc^2^\l^3^/sin(2\q)]^-1/4^
_refine_ls_extinction_method SHELXL
_refine_ls_goodness_of_fit_ref 1.024
_refine_ls_hydrogen_treatment none
_refine_ls_matrix_type full
_refine_ls_number_parameters 14
_refine_ls_number_reflns 370
_refine_ls_number_restraints 0
_refine_ls_restrained_S_all 1.024
_refine_ls_R_factor_all 0.0505
_refine_ls_R_factor_gt 0.0292
_refine_ls_shift/su_max 0.000
_refine_ls_shift/su_mean 0.000
_refine_ls_structure_factor_coef Fsqd
_refine_ls_weighting_details 'calc w=1/[\s^2^(Fo^2^)+(0.0355P)^2^+0.0000P] where P=(Fo^2^+2Fc^2^)/3'
_refine_ls_weighting_scheme calc
_refine_ls_wR_factor_gt 0.0654
_refine_ls_wR_factor_ref 0.0711
_reflns_number_gt 271
_reflns_number_total 370
_reflns_threshold_expression >2sigma(I)
_cod_data_source_file ic300838a_si_001_1.cif
_cod_data_source_block IrLa3Br3
_cod_database_code 4330782

loop_
_symmetry_equiv_pos_as_xyz
'x, y, z'
'x, -y, -z+1/2'
'-x+1/2, -y, z+1/2'
'-x+1/2, y, -z'
'-y+1/4, x+3/4, z+1/4'
'y+1/4, x+3/4, -z+3/4'
'y+1/4, -x+1/4, z+3/4'
'-y+1/4, -x+1/4, -z+1/4'
'y, z, x'
'-y+1/2, -z, x+1/2'
'y, -z, -x+1/2'
'-y+1/2, z, -x'
'-z+1/4, y+3/4, x+1/4'
'-z+1/4, -y+1/4, -x+1/4'
'z+1/4, -y+1/4, x+3/4'
'z+1/4, y+3/4, -x+3/4'
'z, x, y'
'-z, x+1/2, -y+1/2'
'-z, -x+1/2, y'
'z, -x, -y+1/2'
'-x+1/4, -z+1/4, -y+1/4'
'-x+1/4, z+3/4, y+1/4'
'x+3/4, -z+3/4, y+1/4'
'x+1/4, z+3/4, -y+3/4'
'x+1/2, y+1/2, z+1/2'
'x+1/2, -y+1/2, -z+1'
'-x+1, -y+1/2, z+1'
'-x+1, y+1/2, -z+1/2'
'-y+3/4, x+5/4, z+3/4'
'y+3/4, x+5/4, -z+5/4'
'y+3/4, -x+3/4, z+5/4'
'-y+3/4, -x+3/4, -z+3/4'
'y+1/2, z+1/2, x+1/2'
'-y+1, -z+1/2, x+1'
'y+1/2, -z+1/2, -x+1'
'-y+1, z+1/2, -x+1/2'
'-z+3/4, y+5/4, x+3/4'
'-z+3/4, -y+3/4, -x+3/4'
'z+3/4, -y+3/4, x+5/4'
'z+3/4, y+5/4, -x+5/4'
'z+1/2, x+1/2, y+1/2'
'-z+1/2, x+1, -y+1'
'-z+1/2, -x+1, y+1/2'
'z+1/2, -x+1/2, -y+1'
'-x+3/4, -z+3/4, -y+3/4'
'-x+3/4, z+5/4, y+3/4'
'x+5/4, -z+5/4, y+3/4'
'x+3/4, z+5/4, -y+5/4'

loop_
_atom_site_label
_atom_site_type_symbol
_atom_site_fract_x
_atom_site_fract_y
_atom_site_fract_z
_atom_site_U_iso_or_equiv
_atom_site_adp_type
_atom_site_occupancy
_atom_site_symmetry_multiplicity
_atom_site_calc_flag
_atom_site_refinement_flags
Ir1 Ir 0.1250 0.1250 0.1250 0.0126(3) Uani 1 6 d S
La2 La 0.1250 0.11104(7) 0.36104(7) 0.0189(3) Uani 1 2 d S
Br3 Br 0.13287(11) 0.3750 0.38287(11) 0.0237(4) Uani 1 2 d S

loop_
_atom_site_aniso_label
_atom_site_aniso_U_11
_atom_site_aniso_U_22
_atom_site_aniso_U_33
_atom_site_aniso_U_23
_atom_site_aniso_U_13
_atom_site_aniso_U_12
Ir1 0.0126(3) 0.0126(3) 0.0126(3) 0.0007(4) 0.0007(4) 0.0007(4)
La2 0.0183(5) 0.0193(3) 0.0193(3) -0.0041(4) -0.0006(3) 0.0006(3)
Br3 0.0255(6) 0.0202(7) 0.0255(6) -0.0031(6) -0.0056(11) 0.0031(6)

loop_
_atom_type_symbol
_atom_type_description
_atom_type_scat_dispersion_real
_atom_type_scat_dispersion_imag
_atom_type_scat_source
Br Br -0.2901 2.4595 'International Tables Vol C Tables 4.2.6.8 and 6.1.1.4'
Ir Ir -1.4442 7.9887 'International Tables Vol C Tables 4.2.6.8 and 6.1.1.4'
La La -0.2871 2.4523 'International Tables Vol C Tables 4.2.6.8 and 6.1.1.4'

loop_
_geom_angle_atom_site_label_1
_geom_angle_atom_site_label_2
_geom_angle_atom_site_label_3
_geom_angle
_geom_angle_site_symmetry_1
_geom_angle_site_symmetry_3
La2 Ir1 La2 83.23(3) 2 .
La2 Ir1 La2 175.21(2) 2 9
La2 Ir1 La2 93.380(17) . 9
La2 Ir1 La2 90.200(2) 2 7_554
La2 Ir1 La2 93.380(17) . 7_554
La2 Ir1 La2 93.380(17) 9 7_554
La2 Ir1 La2 93.380(17) 2 8
La2 Ir1 La2 175.21(2) . 8
La2 Ir1 La2 90.200(2) 9 8
La2 Ir1 La2 83.23(3) 7_554 8
La2 Ir1 La2 93.380(17) 2 34_454
La2 Ir1 La2 90.200(2) . 34_454
La2 Ir1 La2 83.23(3) 9 34_454
La2 Ir1 La2 175.21(2) 7_554 34_454
La2 Ir1 La2 93.380(17) 8 34_454
Ir1 La2 Ir1 96.77(3) 2 .
Ir1 La2 Br3 94.64(3) 2 17
Ir1 La2 Br3 92.798(12) . 17
Ir1 La2 Br3 92.798(12) 2 27_454
Ir1 La2 Br3 94.64(3) . 27_454
Br3 La2 Br3 168.79(6) 17 27_454
Ir1 La2 Br3 171.71(5) 2 .
Ir1 La2 Br3 91.34(2) . .
Br3 La2 Br3 83.23(5) 17 .
Br3 La2 Br3 88.22(2) 27_454 .
Ir1 La2 Br3 91.34(2) 2 42_545
Ir1 La2 Br3 171.71(5) . 42_545
Br3 La2 Br3 88.22(2) 17 42_545
Br3 La2 Br3 83.23(5) 27_454 42_545
Br3 La2 Br3 80.60(6) . 42_545
Ir1 La2 La2 48.386(17) 2 2
Ir1 La2 La2 48.386(17) . 2
Br3 La2 La2 95.60(3) 17 2
Br3 La2 La2 95.60(3) 27_454 2
Br3 La2 La2 139.70(3) . 2
Br3 La2 La2 139.70(3) 42_545 2
Ir1 La2 La2 97.17(4) 2 34_454
Ir1 La2 La2 44.900(1) . 34_454
Br3 La2 La2 137.059(8) 17 34_454
Br3 La2 La2 49.74(3) 27_454 34_454
Br3 La2 La2 89.77(3) . 34_454
Br3 La2 La2 132.39(3) 42_545 34_454
La2 La2 La2 63.94(2) 2 34_454
Ir1 La2 La2 44.900(1) 2 6_545
Ir1 La2 La2 97.17(4) . 6_545
Br3 La2 La2 49.74(3) 17 6_545
Br3 La2 La2 137.059(8) 27_454 6_545
Br3 La2 La2 132.39(3) . 6_545
Br3 La2 La2 89.77(3) 42_545 6_545
La2 La2 La2 63.94(2) 2 6_545
La2 La2 La2 127.88(4) 34_454 6_545
Ir1 La2 La2 43.310(9) 2 36_445
Ir1 La2 La2 94.78(2) . 36_445
Br3 La2 La2 137.86(2) 17 36_445
Br3 La2 La2 49.70(2) 27_454 36_445
Br3 La2 La2 137.80(2) . 36_445
Br3 La2 La2 89.947(1) 42_545 36_445
La2 La2 La2 60.985(5) 2 36_445
La2 La2 La2 66.79(3) 34_454 36_445
La2 La2 La2 88.168(10) 6_545 36_445
Ir1 La2 La2 94.78(2) 2 7_554
Ir1 La2 La2 43.310(9) . 7_554
Br3 La2 La2 49.70(2) 17 7_554
Br3 La2 La2 137.86(2) 27_454 7_554
Br3 La2 La2 89.947(1) . 7_554
Br3 La2 La2 137.80(2) 42_545 7_554
La2 La2 La2 60.985(5) 2 7_554
La2 La2 La2 88.168(10) 34_454 7_554
La2 La2 La2 66.79(3) 6_545 7_554
La2 La2 La2 121.970(10) 36_445 7_554
Ir1 La2 La2 139.97(3) 2 9
Ir1 La2 La2 43.310(9) . 9
Br3 La2 La2 90.925(18) 17 9
Br3 La2 La2 88.754(18) 27_454 9
Br3 La2 La2 48.24(3) . 9
Br3 La2 La2 128.48(4) 42_545 9
La2 La2 La2 91.644(8) 2 9
La2 La2 La2 55.07(3) 34_454 9
La2 La2 La2 126.71(3) 6_545 9
La2 La2 La2 121.859(9) 36_445 9
La2 La2 La2 60.0 7_554 9
La2 Br3 La2 80.52(6) 9 27_454
La2 Br3 La2 82.06(4) 9 .
La2 Br3 La2 90.99(3) 27_454 .
La2 Br3 La2 90.99(3) 9 11_565
La2 Br3 La2 82.06(4) 27_454 11_565
La2 Br3 La2 170.91(7) . 11_565

loop_
_geom_bond_atom_site_label_1
_geom_bond_atom_site_label_2
_geom_bond_distance
_geom_bond_site_symmetry_2
Ir1 La2 2.8785(9) 2
Ir1 La2 2.8785(9) .
Ir1 La2 2.8785(9) 9
Ir1 La2 2.8785(9) 7_554
Ir1 La2 2.8785(9) 8
Ir1 La2 2.8785(9) 34_454
La2 Ir1 2.8785(9) 2
La2 Br3 3.1550(16) 17
La2 Br3 3.1550(16) 27_454
La2 Br3 3.2258(11) .
La2 Br3 3.2258(11) 42_545
La2 La2 3.823(2) 2
La2 La2 4.0779(12) 34_454
La2 La2 4.0779(12) 6_545
La2 La2 4.1891(8) 36_445
La2 La2 4.1891(8) 7_554
La2 La2 4.1891(8) 9
Br3 La2 3.1550(16) 9
Br3 La2 3.1550(16) 27_454
Br3 La2 3.2258(11) 11_565
